data_4310514
loop_
_publ_author_name
'Corey Seward'
'Wen-li Jia'
'Rui-Yao Wang'
'Suning Wang'

_publ_section_title
;
 Palladium(II) Complexes of Bowls, Pinwheels, Cages, and N,C,N-Pincers of
 Starburst Ligands 1,3,5-Tris(di-2-pyridylamino)benzene and
 2,4,6-Tris(di-2-pyridylamino)-1,3,5-triazene
;
_journal_name_full 'Inorganic Chemistry'
_journal_page_first 978
_journal_page_last 985
_journal_paper_doi 10.1021/ic034934a
_journal_volume 43
_journal_year 2004
_chemical_formula_sum 'C45 H37 N9 O2 Pd'
_chemical_formula_weight 842.24
_chemical_name_systematic
; 
 ? 
;
_space_group_IT_number 14
_symmetry_cell_setting monoclinic
_symmetry_space_group_name_Hall '-P 2ybc'
_symmetry_space_group_name_H-M 'P 1 21/c 1'
_atom_sites_solution_hydrogens geom
_atom_sites_solution_primary direct
_atom_sites_solution_secondary difmap
_audit_creation_method SHELXL-97
_cell_angle_alpha 90.00
_cell_angle_beta 97.112(4)
_cell_angle_gamma 90.00
_cell_formula_units_Z 4
_cell_length_a 16.007(3)
_cell_length_b 15.583(3)
_cell_length_c 16.207(3)
_cell_measurement_temperature 301(2)
_cell_volume 4011.5(13)
_computing_cell_refinement 'Bruker SMART'
_computing_data_collection 'Bruker SMART'
_computing_data_reduction 'Bruker SHELXTL'
_computing_molecular_graphics 'Bruker SHELXTL'
_computing_publication_material 'Bruker SHELXTL'
_computing_structure_refinement 'SHELXL-97 (Sheldrick, 1997)'
_computing_structure_solution 'SHELXS-97 (Sheldrick, 1990)'
_diffrn_ambient_temperature 301(2)
_diffrn_measured_fraction_theta_full 0.960
_diffrn_measured_fraction_theta_max 0.960
_diffrn_measurement_device_type 'CCD area detector'
_diffrn_measurement_method 'phi and omega scans'
_diffrn_radiation_monochromator graphite
_diffrn_radiation_source 'fine-focus sealed tube'
_diffrn_radiation_type MoK\a
_diffrn_radiation_wavelength 0.71073
_diffrn_reflns_av_R_equivalents 0.0432
_diffrn_reflns_av_sigmaI/netI 0.0798
_diffrn_reflns_limit_h_max 21
_diffrn_reflns_limit_h_min -19
_diffrn_reflns_limit_k_max 19
_diffrn_reflns_limit_k_min -18
_diffrn_reflns_limit_l_max 21
_diffrn_reflns_limit_l_min -21
_diffrn_reflns_number 28706
_diffrn_reflns_theta_full 28.29
_diffrn_reflns_theta_max 28.29
_diffrn_reflns_theta_min 1.82
_exptl_absorpt_coefficient_mu 0.513
_exptl_absorpt_correction_T_max 0.3035
_exptl_absorpt_correction_T_min 0.2243
_exptl_absorpt_correction_type empirical
_exptl_crystal_colour colourless
_exptl_crystal_density_diffrn 1.395
_exptl_crystal_density_method 'not measured'
_exptl_crystal_description block
_exptl_crystal_F_000 1728
_exptl_crystal_size_max .4
_exptl_crystal_size_mid .4
_exptl_crystal_size_min .4
_refine_diff_density_max 1.512
_refine_diff_density_min -0.712
_refine_diff_density_rms 0.068
_refine_ls_extinction_method none
_refine_ls_goodness_of_fit_ref 0.871
_refine_ls_hydrogen_treatment mixed
_refine_ls_matrix_type full
_refine_ls_number_parameters 502
_refine_ls_number_reflns 9565
_refine_ls_number_restraints 0
_refine_ls_restrained_S_all 0.871
_refine_ls_R_factor_all 0.1090
_refine_ls_R_factor_gt 0.0462
_refine_ls_shift/su_max 2.487
_refine_ls_shift/su_mean 0.155
_refine_ls_structure_factor_coef Fsqd
_refine_ls_weighting_details 'calc w=1/[\s^2^(Fo^2^)+(0.0558P)^2^+0.0000P] where P=(Fo^2^+2Fc^2^)/3'
_refine_ls_weighting_scheme calc
_refine_ls_wR_factor_gt 0.0991
_refine_ls_wR_factor_ref 0.1173
_reflns_number_gt 4860
_reflns_number_total 9565
_reflns_threshold_expression >2sigma(I)
_cod_data_source_file ic034934asi20030806_023257.cif
_cod_data_source_block cs227
_cod_depositor_comments
;
The following automatic conversions were performed:
'_symmetry_cell_setting' value 'Monoclinic' changed to 'monoclinic'
according to '/home/saulius/struct/CIF-dictionaries/cif_core.dic'
dictionary named 'cif_core.dic' version 2.4.1 from 2010-06-29.

Automatic conversion script
Id: cif_fix_enum 1527 2010-12-29 10:47:43Z saulius 
;
_cod_original_cell_volume 4011.5(14)
_cod_database_code 4310514

loop_
_symmetry_equiv_pos_as_xyz
'x, y, z'
'-x, y+1/2, -z+1/2'
'-x, -y, -z'
'x, -y-1/2, z-1/2'

loop_
_atom_site_label
_atom_site_type_symbol
_atom_site_fract_x
_atom_site_fract_y
_atom_site_fract_z
_atom_site_U_iso_or_equiv
_atom_site_adp_type
_atom_site_occupancy
_atom_site_symmetry_multiplicity
_atom_site_calc_flag
_atom_site_refinement_flags
_atom_site_disorder_assembly
_atom_site_disorder_group
Pd1 Pd 0.254213(19) 0.158415(17) 0.466124(16) 0.05173(11) Uani 1 1 d . . .
O1 O 0.28372(19) 0.28943(18) 0.44727(17) 0.0741(8) Uani 1 1 d . . .
O2 O 0.1611(2) 0.3281(2) 0.4743(2) 0.1170(12) Uani 1 1 d . . .
N1 N 0.28776(18) 0.16965(18) 0.59128(17) 0.0520(7) Uani 1 1 d . . .
N2 N 0.1019(2) 0.0985(2) 0.7042(3) 0.0972(13) Uani 1 1 d . . .
N3 N 0.21733(19) 0.13800(18) 0.34332(17) 0.0522(8) Uani 1 1 d . . .
N4 N 0.4040(2) 0.0401(2) 0.2634(2) 0.0874(11) Uani 1 1 d . . .
N5 N 0.1806(2) -0.3580(2) 0.5460(3) 0.0882(12) Uani 1 1 d . . .
N6 N 0.4005(3) -0.2133(3) 0.5451(2) 0.0891(11) Uani 1 1 d . . .
N7 N 0.19880(18) 0.05487(18) 0.61752(16) 0.0516(7) Uani 1 1 d . . .
N8 N 0.29991(19) 0.01338(18) 0.34745(16) 0.0528(7) Uani 1 1 d . . .
N9 N 0.25613(19) -0.23323(18) 0.51981(18) 0.0566(8) Uani 1 1 d . . .
C1 C 0.2541(2) 0.1212(2) 0.6475(2) 0.0509(9) Uani 1 1 d . . .
C2 C 0.2770(3) 0.1336(3) 0.7324(2) 0.0630(11) Uani 1 1 d . . .
H2 H 0.2540 0.0994 0.7709 0.076 Uiso 1 1 calc R . .
C3 C 0.3337(3) 0.1967(3) 0.7587(3) 0.0764(13) Uani 1 1 d . . .
H3 H 0.3484 0.2066 0.8153 0.092 Uiso 1 1 calc R . .
C4 C 0.3687(3) 0.2452(3) 0.7015(3) 0.0773(13) Uani 1 1 d . . .
H4 H 0.4078 0.2877 0.7185 0.093 Uiso 1 1 calc R . .
C5 C 0.3452(2) 0.2300(3) 0.6187(2) 0.0669(11) Uani 1 1 d . . .
H5 H 0.3696 0.2625 0.5799 0.080 Uiso 1 1 calc R . .
C6 C 0.1182(3) 0.0480(2) 0.6422(2) 0.0591(10) Uani 1 1 d . . .
C7 C 0.0577(3) -0.0065(3) 0.6032(2) 0.0741(12) Uani 1 1 d . . .
H7 H 0.0702 -0.0417 0.5600 0.089 Uiso 1 1 calc R . .
C8 C -0.0206(3) -0.0084(4) 0.6287(3) 0.0936(15) Uani 1 1 d . . .
H8 H -0.0619 -0.0446 0.6027 0.112 Uiso 1 1 calc R . .
C9 C -0.0377(4) 0.0426(4) 0.6919(4) 0.117(2) Uani 1 1 d . . .
H9 H -0.0908 0.0427 0.7096 0.140 Uiso 1 1 calc R . .
C10 C 0.0242(4) 0.0933(4) 0.7286(4) 0.133(2) Uani 1 1 d . . .
H10 H 0.0128 0.1268 0.7734 0.160 Uiso 1 1 calc R . .
C11 C 0.2459(2) 0.0721(2) 0.3014(2) 0.0507(9) Uani 1 1 d . . .
C12 C 0.2226(2) 0.0617(3) 0.2174(2) 0.0629(10) Uani 1 1 d . . .
H12 H 0.2440 0.0162 0.1892 0.076 Uiso 1 1 calc R . .
C13 C 0.1681(3) 0.1185(3) 0.1756(3) 0.0744(12) Uani 1 1 d . . .
H13 H 0.1521 0.1124 0.1188 0.089 Uiso 1 1 calc R . .
C14 C 0.1370(3) 0.1848(3) 0.2184(3) 0.0755(12) Uani 1 1 d . . .
H14 H 0.0994 0.2239 0.1909 0.091 Uiso 1 1 calc R . .
C15 C 0.1621(3) 0.1929(3) 0.3020(2) 0.0642(10) Uani 1 1 d . . .
H15 H 0.1403 0.2374 0.3311 0.077 Uiso 1 1 calc R . .
C16 C 0.3850(3) 0.0075(2) 0.3340(2) 0.0581(10) Uani 1 1 d . . .
C17 C 0.4452(3) -0.0289(3) 0.3924(3) 0.0776(12) Uani 1 1 d . . .
H17 H 0.4300 -0.0526 0.4410 0.093 Uiso 1 1 calc R . .
C18 C 0.5275(3) -0.0295(3) 0.3772(4) 0.1020(16) Uani 1 1 d . . .
H18 H 0.5689 -0.0533 0.4158 0.122 Uiso 1 1 calc R . .
C19 C 0.5483(4) 0.0050(4) 0.3050(4) 0.116(2) Uani 1 1 d . . .
H19 H 0.6039 0.0061 0.2938 0.139 Uiso 1 1 calc R . .
C20 C 0.4855(4) 0.0376(4) 0.2502(4) 0.115(2) Uani 1 1 d . . .
H20 H 0.4995 0.0596 0.2004 0.138 Uiso 1 1 calc R . .
C21 C 0.1790(3) -0.2772(2) 0.5185(2) 0.0605(10) Uani 1 1 d . . .
C22 C 0.1058(3) -0.2358(3) 0.4902(3) 0.0732(12) Uani 1 1 d . . .
H22 H 0.1068 -0.1804 0.4692 0.088 Uiso 1 1 calc R . .
C23 C 0.0304(3) -0.2777(3) 0.4935(3) 0.0907(15) Uani 1 1 d . . .
H23 H -0.0203 -0.2504 0.4756 0.109 Uiso 1 1 calc R . .
C24 C 0.0307(3) -0.3603(4) 0.5234(4) 0.1015(17) Uani 1 1 d . . .
H24 H -0.0192 -0.3896 0.5274 0.122 Uiso 1 1 calc R . .
C25 C 0.1060(4) -0.3971(3) 0.5469(3) 0.1060(18) Uani 1 1 d . . .
H25 H 0.1063 -0.4537 0.5651 0.127 Uiso 1 1 calc R . .
C26 C 0.3377(3) -0.2699(3) 0.5314(2) 0.0624(10) Uani 1 1 d . . .
C27 C 0.3533(3) -0.3559(3) 0.5272(3) 0.0950(16) Uani 1 1 d . . .
H27 H 0.3094 -0.3953 0.5185 0.114 Uiso 1 1 calc R . .
C28 C 0.4358(4) -0.3827(4) 0.5363(4) 0.126(2) Uani 1 1 d . . .
H28 H 0.4472 -0.4411 0.5344 0.151 Uiso 1 1 calc R . .
C29 C 0.5007(4) -0.3273(4) 0.5478(4) 0.1126(19) Uani 1 1 d . . .
H29 H 0.5563 -0.3457 0.5519 0.135 Uiso 1 1 calc R . .
C30 C 0.4808(3) -0.2442(4) 0.5530(3) 0.1061(18) Uani 1 1 d . . .
H30 H 0.5247 -0.2049 0.5626 0.127 Uiso 1 1 calc R . .
C31 C 0.2244(2) -0.0009(2) 0.5544(2) 0.0464(8) Uani 1 1 d . . .
C32 C 0.2482(2) 0.0355(2) 0.48213(19) 0.0459(8) Uani 1 1 d . . .
C33 C 0.2731(2) -0.0204(2) 0.4229(2) 0.0475(8) Uani 1 1 d . . .
C34 C 0.2728(2) -0.1081(2) 0.4337(2) 0.0533(9) Uani 1 1 d . . .
H34 H 0.2866 -0.1442 0.3917 0.064 Uiso 1 1 calc R . .
C35 C 0.2519(2) -0.1421(2) 0.5072(2) 0.0516(9) Uani 1 1 d . . .
C36 C 0.2289(2) -0.0886(2) 0.5686(2) 0.0520(9) Uani 1 1 d . . .
H36 H 0.2166 -0.1111 0.6188 0.062 Uiso 1 1 calc R . .
C37 C 0.2324(3) 0.3443(3) 0.4607(2) 0.0685(11) Uani 1 1 d . . .
C38 C 0.2610(4) 0.4354(3) 0.4656(3) 0.137(2) Uani 1 1 d . . .
H38A H 0.2156 0.4721 0.4434 0.206 Uiso 1 1 calc R . .
H38B H 0.3075 0.4424 0.4340 0.206 Uiso 1 1 calc R . .
H38C H 0.2785 0.4504 0.5226 0.206 Uiso 1 1 calc R . .
C39 C 0.3004(4) -0.2831(5) 0.2745(4) 0.213(5) Uani 1 1 d G . .
C40 C 0.2396(6) -0.2292(3) 0.2335(3) 0.198(5) Uani 1 1 d G . .
H40 H 0.2558 -0.1797 0.2076 0.237 Uiso 1 1 calc R . .
C41 C 0.1548(5) -0.2493(5) 0.2312(3) 0.283(8) Uani 1 1 d G . .
H41 H 0.1141 -0.2133 0.2037 0.339 Uiso 1 1 calc R . .
C42 C 0.1306(4) -0.3234(6) 0.2698(5) 0.194(4) Uani 1 1 d G . .
H42 H 0.0739 -0.3368 0.2682 0.233 Uiso 1 1 calc R . .
C43 C 0.1914(7) -0.3773(4) 0.3108(4) 0.277(8) Uani 1 1 d G . .
H43 H 0.1752 -0.4268 0.3366 0.333 Uiso 1 1 calc R . .
C44 C 0.2762(6) -0.3571(4) 0.3131(3) 0.196(5) Uani 1 1 d G . .
H44 H 0.3169 -0.3932 0.3406 0.236 Uiso 1 1 calc R . .
C45 C 0.3807(5) -0.2589(7) 0.2850(6) 0.246(6) Uani 1 1 d . . .
H45A H 0.4114 -0.2909 0.2481 0.369 Uiso 1 1 calc R . .
H45B H 0.4043 -0.2695 0.3415 0.369 Uiso 1 1 calc R . .
H45C H 0.3844 -0.1988 0.2731 0.369 Uiso 1 1 calc R . .

loop_
_atom_site_aniso_label
_atom_site_aniso_U_11
_atom_site_aniso_U_22
_atom_site_aniso_U_33
_atom_site_aniso_U_23
_atom_site_aniso_U_13
_atom_site_aniso_U_12
Pd1 0.0591(2) 0.04126(15) 0.05408(17) -0.00055(13) 0.00420(12) -0.00738(15)
O1 0.079(2) 0.0603(18) 0.0862(19) 0.0004(15) 0.0240(16) 0.0033(16)
O2 0.095(3) 0.116(3) 0.142(3) -0.016(2) 0.022(2) 0.003(2)
N1 0.0485(18) 0.0482(18) 0.0591(18) -0.0078(14) 0.0064(14) -0.0076(15)
N2 0.084(3) 0.081(3) 0.139(3) -0.033(2) 0.062(3) -0.018(2)
N3 0.0560(19) 0.0451(18) 0.0542(18) 0.0060(14) 0.0022(15) -0.0045(15)
N4 0.077(3) 0.089(3) 0.103(3) 0.033(2) 0.039(2) 0.017(2)
N5 0.081(3) 0.052(2) 0.129(3) 0.010(2) 0.005(2) -0.016(2)
N6 0.075(3) 0.083(3) 0.105(3) 0.006(2) -0.002(2) -0.012(2)
N7 0.0497(19) 0.0529(18) 0.0548(17) -0.0051(14) 0.0166(15) -0.0027(15)
N8 0.056(2) 0.0552(19) 0.0485(17) 0.0053(14) 0.0095(15) 0.0001(16)
N9 0.057(2) 0.0386(17) 0.073(2) 0.0017(14) 0.0046(16) -0.0032(16)
C1 0.051(2) 0.051(2) 0.052(2) -0.0072(17) 0.0130(18) 0.0026(18)
C2 0.063(3) 0.071(3) 0.055(2) -0.0079(19) 0.009(2) 0.007(2)
C3 0.071(3) 0.094(3) 0.062(3) -0.026(3) 0.002(2) 0.012(3)
C4 0.064(3) 0.081(3) 0.084(3) -0.032(3) 0.001(2) -0.014(2)
C5 0.066(3) 0.061(3) 0.073(3) -0.015(2) 0.007(2) -0.014(2)
C6 0.063(3) 0.052(2) 0.065(2) 0.0059(19) 0.019(2) -0.002(2)
C7 0.058(3) 0.094(3) 0.070(3) -0.002(2) 0.010(2) -0.006(3)
C8 0.060(3) 0.118(4) 0.104(4) 0.007(3) 0.015(3) -0.021(3)
C9 0.077(4) 0.121(5) 0.164(6) -0.004(4) 0.065(4) -0.014(4)
C10 0.102(5) 0.119(5) 0.196(6) -0.052(5) 0.091(5) -0.026(4)
C11 0.049(2) 0.052(2) 0.051(2) 0.0022(17) 0.0060(17) -0.0112(18)
C12 0.070(3) 0.064(3) 0.053(2) 0.0037(19) 0.004(2) -0.006(2)
C13 0.086(3) 0.081(3) 0.054(2) 0.007(2) -0.002(2) -0.019(3)
C14 0.073(3) 0.067(3) 0.080(3) 0.019(2) -0.016(2) -0.007(2)
C15 0.068(3) 0.052(2) 0.070(3) 0.005(2) -0.001(2) -0.003(2)
C16 0.065(3) 0.046(2) 0.065(2) -0.0025(18) 0.018(2) 0.003(2)
C17 0.065(3) 0.088(3) 0.083(3) 0.010(2) 0.016(2) 0.009(3)
C18 0.066(4) 0.107(4) 0.132(5) 0.011(3) 0.012(3) 0.016(3)
C19 0.081(4) 0.107(4) 0.171(6) 0.027(4) 0.062(4) 0.026(3)
C20 0.086(4) 0.120(5) 0.151(5) 0.048(4) 0.069(4) 0.026(4)
C21 0.069(3) 0.047(2) 0.065(2) -0.0035(18) 0.004(2) -0.003(2)
C22 0.074(3) 0.056(3) 0.086(3) 0.005(2) -0.004(2) 0.000(2)
C23 0.064(3) 0.094(4) 0.109(4) -0.002(3) -0.006(3) 0.004(3)
C24 0.066(4) 0.095(5) 0.143(5) -0.002(3) 0.010(3) -0.024(3)
C25 0.093(4) 0.066(3) 0.156(5) 0.019(3) 0.004(4) -0.021(3)
C26 0.062(3) 0.054(3) 0.069(3) 0.0042(19) 0.000(2) 0.003(2)
C27 0.062(3) 0.057(3) 0.163(5) -0.009(3) 0.002(3) 0.002(2)
C28 0.094(5) 0.085(4) 0.195(7) 0.005(4) 0.008(4) 0.032(4)
C29 0.067(4) 0.121(5) 0.147(5) 0.012(4) 0.002(3) 0.025(4)
C30 0.061(4) 0.127(5) 0.126(5) 0.007(4) -0.005(3) -0.016(4)
C31 0.044(2) 0.046(2) 0.0485(19) -0.0029(16) 0.0062(16) -0.0042(17)
C32 0.046(2) 0.0417(19) 0.049(2) 0.0002(15) 0.0026(17) -0.0036(16)
C33 0.048(2) 0.046(2) 0.0472(19) 0.0000(16) 0.0025(16) -0.0031(17)
C34 0.058(2) 0.049(2) 0.053(2) -0.0096(17) 0.0032(18) -0.0005(19)
C35 0.054(2) 0.040(2) 0.059(2) 0.0037(16) 0.0044(18) -0.0045(17)
C36 0.053(2) 0.053(2) 0.051(2) 0.0023(17) 0.0080(17) -0.0037(19)
C37 0.060(3) 0.074(3) 0.074(3) -0.002(2) 0.017(2) 0.017(3)
C38 0.208(7) 0.055(3) 0.162(5) -0.016(3) 0.079(5) -0.014(4)
C39 0.348(16) 0.177(10) 0.099(6) -0.083(6) -0.034(9) 0.084(11)
C40 0.338(14) 0.164(7) 0.074(4) -0.057(4) -0.041(6) 0.153(8)
C41 0.45(2) 0.259(15) 0.142(9) -0.040(9) 0.043(11) 0.192(14)
C42 0.251(11) 0.228(13) 0.101(7) -0.044(6) 0.016(7) 0.050(10)
C43 0.45(2) 0.290(15) 0.104(7) -0.027(8) 0.075(11) 0.104(16)
C44 0.283(14) 0.192(10) 0.123(7) 0.021(6) 0.061(7) 0.087(9)
C45 0.164(8) 0.332(14) 0.244(10) -0.199(10) 0.033(8) -0.035(9)

loop_
_atom_type_symbol
_atom_type_description
_atom_type_scat_dispersion_real
_atom_type_scat_dispersion_imag
_atom_type_scat_source
C C 0.0033 0.0016 'International Tables Vol C Tables 4.2.6.8 and 6.1.1.4'
H H 0.0000 0.0000 'International Tables Vol C Tables 4.2.6.8 and 6.1.1.4'
N N 0.0061 0.0033 'International Tables Vol C Tables 4.2.6.8 and 6.1.1.4'
O O 0.0106 0.0060 'International Tables Vol C Tables 4.2.6.8 and 6.1.1.4'
Pd Pd -0.9988 1.0072 'International Tables Vol C Tables 4.2.6.8 and 6.1.1.4'

loop_
_geom_angle_atom_site_label_1
_geom_angle_atom_site_label_2
_geom_angle_atom_site_label_3
_geom_angle
_geom_angle_site_symmetry_1
_geom_angle_site_symmetry_3
_geom_angle_publ_flag
C32 Pd1 N3 87.88(12) . . ?
C32 Pd1 N1 87.88(12) . . ?
N3 Pd1 N1 175.53(11) . . ?
C32 Pd1 O1 169.89(13) . . ?
N3 Pd1 O1 93.00(11) . . ?
N1 Pd1 O1 91.41(11) . . ?
C37 O1 Pd1 118.7(3) . . ?
C1 N1 C5 118.7(3) . . ?
C1 N1 Pd1 123.2(2) . . ?
C5 N1 Pd1 118.1(3) . . ?
C6 N2 C10 117.4(4) . . ?
C15 N3 C11 118.6(3) . . ?
C15 N3 Pd1 118.7(3) . . ?
C11 N3 Pd1 122.7(2) . . ?
C16 N4 C20 117.2(4) . . ?
C21 N5 C25 116.8(4) . . ?
C26 N6 C30 117.6(4) . . ?
C6 N7 C1 121.3(3) . . ?
C6 N7 C31 120.6(3) . . ?
C1 N7 C31 117.8(3) . . ?
C11 N8 C16 120.1(3) . . ?
C11 N8 C33 117.3(3) . . ?
C16 N8 C33 120.1(3) . . ?
C21 N9 C26 126.7(3) . . ?
C21 N9 C35 116.9(3) . . ?
C26 N9 C35 116.4(3) . . ?
N1 C1 C2 120.8(4) . . ?
N1 C1 N7 117.7(3) . . ?
C2 C1 N7 121.3(3) . . ?
C3 C2 C1 119.3(4) . . ?
C4 C3 C2 119.7(4) . . ?
C3 C4 C5 118.9(4) . . ?
N1 C5 C4 122.4(4) . . ?
N2 C6 C7 121.3(4) . . ?
N2 C6 N7 116.4(4) . . ?
C7 C6 N7 122.3(4) . . ?
C8 C7 C6 119.4(4) . . ?
C9 C8 C7 119.7(5) . . ?
C8 C9 C10 118.2(5) . . ?
C9 C10 N2 123.9(5) . . ?
N3 C11 C12 121.6(3) . . ?
N3 C11 N8 117.0(3) . . ?
C12 C11 N8 121.4(3) . . ?
C13 C12 C11 119.4(4) . . ?
C12 C13 C14 119.3(4) . . ?
C15 C14 C13 119.2(4) . . ?
N3 C15 C14 121.8(4) . . ?
N4 C16 C17 122.2(4) . . ?
N4 C16 N8 116.1(4) . . ?
C17 C16 N8 121.7(3) . . ?
C18 C17 C16 118.9(4) . . ?
C19 C18 C17 119.6(5) . . ?
C18 C19 C20 118.0(5) . . ?
N4 C20 C19 124.1(5) . . ?
N5 C21 C22 122.5(4) . . ?
N5 C21 N9 118.2(4) . . ?
C22 C21 N9 119.3(4) . . ?
C21 C22 C23 118.9(4) . . ?
C24 C23 C22 119.4(5) . . ?
C25 C24 C23 117.6(5) . . ?
C24 C25 N5 124.8(5) . . ?
N6 C26 C27 121.3(4) . . ?
N6 C26 N9 114.7(4) . . ?
C27 C26 N9 124.0(4) . . ?
C26 C27 C28 118.0(5) . . ?
C29 C28 C27 122.3(5) . . ?
C30 C29 C28 116.4(5) . . ?
C29 C30 N6 124.3(5) . . ?
C36 C31 C32 121.7(3) . . ?
C36 C31 N7 119.4(3) . . ?
C32 C31 N7 118.8(3) . . ?
C33 C32 C31 117.2(3) . . ?
C33 C32 Pd1 120.2(2) . . ?
C31 C32 Pd1 122.5(2) . . ?
C32 C33 C34 121.9(3) . . ?
C32 C33 N8 119.8(3) . . ?
C34 C33 N8 118.3(3) . . ?
C35 C34 C33 119.6(3) . . ?
C34 C35 C36 120.2(3) . . ?
C34 C35 N9 119.4(3) . . ?
C36 C35 N9 120.4(3) . . ?
C35 C36 C31 119.3(3) . . ?
O2 C37 O1 123.6(5) . . ?
O2 C37 C38 118.5(4) . . ?
O1 C37 C38 117.8(4) . . ?
C45 C39 C40 119.9(9) . . ?
C45 C39 C44 119.7(9) . . ?
C40 C39 C44 120.0 . . ?
C41 C40 C39 120.0 . . ?
C42 C41 C40 120.0 . . ?
C41 C42 C43 120.0 . . ?
C44 C43 C42 120.0 . . ?
C43 C44 C39 120.0 . . ?

loop_
_geom_bond_atom_site_label_1
_geom_bond_atom_site_label_2
_geom_bond_distance
_geom_bond_site_symmetry_2
_geom_bond_publ_flag
Pd1 C32 1.937(3) . ?
Pd1 N3 2.030(3) . ?
Pd1 N1 2.041(3) . ?
Pd1 O1 2.126(3) . ?
O1 C37 1.224(4) . ?
O2 C37 1.216(5) . ?
N1 C1 1.346(4) . ?
N1 C5 1.351(4) . ?
N2 C6 1.326(5) . ?
N2 C10 1.354(6) . ?
N3 C15 1.347(5) . ?
N3 C11 1.342(4) . ?
N4 C16 1.321(5) . ?
N4 C20 1.349(6) . ?
N5 C21 1.335(5) . ?
N5 C25 1.343(6) . ?
N6 C26 1.334(5) . ?
N6 C30 1.365(6) . ?
N7 C6 1.402(4) . ?
N7 C1 1.408(4) . ?
N7 C31 1.440(4) . ?
N8 C11 1.408(4) . ?
N8 C16 1.409(5) . ?
N8 C33 1.445(4) . ?
N9 C21 1.410(5) . ?
N9 C26 1.417(5) . ?
N9 C35 1.435(4) . ?
C1 C2 1.393(5) . ?
C2 C3 1.370(6) . ?
C3 C4 1.369(6) . ?
C4 C5 1.367(5) . ?
C6 C7 1.381(5) . ?
C7 C8 1.369(6) . ?
C8 C9 1.351(7) . ?
C9 C10 1.346(7) . ?
C11 C12 1.377(5) . ?
C12 C13 1.364(5) . ?
C13 C14 1.371(6) . ?
C14 C15 1.371(5) . ?
C16 C17 1.386(5) . ?
C17 C18 1.368(6) . ?
C18 C19 1.367(6) . ?
C19 C20 1.355(7) . ?
C21 C22 1.366(5) . ?
C22 C23 1.379(6) . ?
C23 C24 1.375(7) . ?
C24 C25 1.347(7) . ?
C26 C27 1.367(5) . ?
C27 C28 1.376(7) . ?
C28 C29 1.344(7) . ?
C29 C30 1.338(7) . ?
C31 C36 1.385(5) . ?
C31 C32 1.396(4) . ?
C32 C33 1.389(4) . ?
C33 C34 1.378(5) . ?
C34 C35 1.382(5) . ?
C35 C36 1.384(5) . ?
C37 C38 1.491(6) . ?
C39 C45 1.331(9) . ?
C39 C40 1.3900 . ?
C39 C44 1.3900 . ?
C40 C41 1.3900 . ?
C41 C42 1.3900 . ?
C42 C43 1.3900 . ?
C43 C44 1.3900 . ?
